data_7159618
loop_
_publ_author_name
'Zelentsova, Maria V.'
'Sandulenko, Irina V.'
'Ambartsumyan, Asmik A.'
'Danshina, Anastasia A.'
'Moiseev, Sergey K.'

_publ_section_title
;
 C(21)-Di- and monofluorinated scaffold for thevinol/orvinol-based opioid
 receptor ligands.
;
_journal_issue 45
_journal_name_full 'Organic &amp; biomolecular chemistry'
_journal_page_first 9091
_journal_page_last 9100
_journal_paper_doi 10.1039/d3ob01577g
_journal_volume 21
_journal_year 2023
_chemical_absolute_configuration rm
_chemical_formula_moiety 'C24 H29 F2 N O4, C H4 O'
_chemical_formula_sum 'C25 H33 F2 N O5'
_chemical_formula_weight 465.52
_space_group_crystal_system orthorhombic
_space_group_IT_number 19
_space_group_name_Hall 'P 2ac 2ab'
_space_group_name_H-M_alt 'P 21 21 21'
_atom_sites_solution_hydrogens mixed
_audit_creation_date 2023-09-12
_audit_creation_method
;
Olex2 1.5
(compiled 2023.03.06 svn.rbb2c1857 for OlexSys, GUI svn.r6748)
;
_audit_update_record
;
2023-09-12 deposited with the CCDC.	2023-10-30 downloaded from the CCDC.
;
_cell_angle_alpha 90
_cell_angle_beta 90
_cell_angle_gamma 90
_cell_formula_units_Z 4
_cell_length_a 7.7954(2)
_cell_length_b 12.3806(2)
_cell_length_c 23.4227(5)
_cell_measurement_reflns_used 9971
_cell_measurement_temperature 100
_cell_measurement_theta_max 30.53
_cell_measurement_theta_min 2.39
_cell_volume 2260.57(8)
_computing_molecular_graphics 'Olex2 1.5 (Dolomanov et al., 2009)'
_computing_publication_material 'Olex2 1.5 (Dolomanov et al., 2009)'
_computing_structure_refinement 'XL  (Sheldrick, 2008)'
_diffrn_ambient_temperature 100.00
_diffrn_measured_fraction_theta_full 1.000
_diffrn_measured_fraction_theta_max 1.000
_diffrn_measurement_device_type 'Bruker Quest D8'
_diffrn_measurement_method '\f and \w scans'
_diffrn_radiation_type MoK\a
_diffrn_radiation_wavelength 0.71073
_diffrn_reflns_av_R_equivalents 0.0296
_diffrn_reflns_av_unetI/netI 0.0229
_diffrn_reflns_Laue_measured_fraction_full 1.000
_diffrn_reflns_Laue_measured_fraction_max 1.000
_diffrn_reflns_limit_h_max 10
_diffrn_reflns_limit_h_min -10
_diffrn_reflns_limit_k_max 13
_diffrn_reflns_limit_k_min -16
_diffrn_reflns_limit_l_max 31
_diffrn_reflns_limit_l_min -31
_diffrn_reflns_number 30248
_diffrn_reflns_point_group_measured_fraction_full 1.000
_diffrn_reflns_point_group_measured_fraction_max 1.000
_diffrn_reflns_theta_full 25.242
_diffrn_reflns_theta_max 28.996
_diffrn_reflns_theta_min 1.861
_exptl_absorpt_coefficient_mu 0.105
_exptl_absorpt_correction_T_max 0.7461
_exptl_absorpt_correction_T_min 0.6840
_exptl_absorpt_correction_type multi-scan
_exptl_absorpt_process_details
;
SADABS-2016/2 (Bruker,2016/2) was used for absorption correction.
wR2(int) was 0.1144 before and 0.0482 after correction.
The Ratio of minimum to maximum transmission is 0.9168.
The \l/2 correction factor is Not present.
;
_exptl_crystal_colour 'clear colourless'
_exptl_crystal_colour_lustre clear
_exptl_crystal_colour_primary colourless
_exptl_crystal_density_diffrn 1.368
_exptl_crystal_description prism
_exptl_crystal_F_000 992
_exptl_crystal_size_max 0.5
_exptl_crystal_size_mid 0.4
_exptl_crystal_size_min 0.3
_refine_diff_density_max 0.426
_refine_diff_density_min -0.212
_refine_diff_density_rms 0.047
_refine_ls_abs_structure_details
;
 Flack x determined using 2464 quotients [(I+)-(I-)]/[(I+)+(I-)]
 (Parsons, Flack and Wagner, Acta Cryst. B69 (2013) 249-259).
;
_refine_ls_abs_structure_Flack -0.03(16)
_refine_ls_extinction_method none
_refine_ls_goodness_of_fit_ref 1.061
_refine_ls_hydrogen_treatment constr
_refine_ls_matrix_type full
_refine_ls_number_parameters 303
_refine_ls_number_reflns 6003
_refine_ls_number_restraints 0
_refine_ls_restrained_S_all 1.061
_refine_ls_R_factor_all 0.0346
_refine_ls_R_factor_gt 0.0333
_refine_ls_shift/su_max 0.001
_refine_ls_shift/su_mean 0.000
_refine_ls_structure_factor_coef Fsqd
_refine_ls_weighting_details 'w=1/[\s^2^(Fo^2^)+(0.0517P)^2^+0.5148P] where P=(Fo^2^+2Fc^2^)/3'
_refine_ls_weighting_scheme calc
_refine_ls_wR_factor_gt 0.0884
_refine_ls_wR_factor_ref 0.0894
_reflns_Friedel_coverage 0.765
_reflns_Friedel_fraction_full 1.000
_reflns_Friedel_fraction_max 1.000
_reflns_number_gt 5816
_reflns_number_total 6003
_reflns_threshold_expression 'I > 2\s(I)'
_cod_data_source_file d3ob01577g2.cif
_cod_data_source_block 33
_cod_depositor_comments 'Adding full bibliography for 7159615--7159624.cif.'
_cod_database_code 7159618
_shelxl_version_number 2014/6
_shelx_space_group_comment
;
The symmetry employed for this shelxl refinement is uniquely defined
by the following loop, which should always be used as a source of
symmetry information in preference to the above space-group names.
They are only intended as comments.
;
_shelx_estimated_absorpt_t_max 0.969
_shelx_estimated_absorpt_t_min 0.949
_olex2_refinement_description
;
1. Fixed Uiso
 At 1.2 times of:
  All C(H) groups, All C(H,H) groups, All O(H) groups
 At 1.5 times of:
  All C(H,H,H) groups
2.a Riding coordinates:
 O4(H4), O1S(H1S)
2.b Ternary CH refined with riding coordinates:
 C5(H5), C7(H7), C9(H9), C21(H21)
2.c Secondary CH2 refined with riding coordinates:
 C8(H8A,H8B), C10(H10A,H10B), C15(H15A,H15B), C16(H16A,H16B)
2.d Aromatic/amide H refined with riding coordinates:
 C1(H1), C2(H2), C18(H18), C19(H19)
2.e Idealised Me refined as rotating group:
 C17(H17A,H17B,H17C), C22(H22A,H22B,H22C), C23(H23A,H23B,H23C), C24(H24A,H24B,
 H24C), C1S(H1SA,H1SB,H1SC)
;
_olex2_submission_special_instructions 'No special instructions were received'

loop_
_space_group_symop_operation_xyz
'x, y, z'
'-x+1/2, -y, z+1/2'
'-x, y+1/2, -z+1/2'
'x+1/2, -y+1/2, -z'

loop_
_atom_site_label
_atom_site_type_symbol
_atom_site_fract_x
_atom_site_fract_y
_atom_site_fract_z
_atom_site_U_iso_or_equiv
_atom_site_adp_type
_atom_site_occupancy
_atom_site_site_symmetry_order
_atom_site_calc_flag
_atom_site_refinement_flags_posn
_atom_site_refinement_flags_adp
_atom_site_refinement_flags_occupancy
_atom_site_disorder_assembly
_atom_site_disorder_group
F1 F 0.94783(16) 0.64678(10) 0.52907(5) 0.0287(3) Uani 1 1 d . . . . .
F2 F 1.06535(17) 0.49393(11) 0.50602(6) 0.0350(3) Uani 1 1 d . . . . .
O1 O 1.03815(15) 0.37851(10) 0.27489(5) 0.0149(2) Uani 1 1 d . . . . .
O2 O 1.10208(16) 0.40859(11) 0.15626(5) 0.0195(3) Uani 1 1 d . . . . .
O3 O 1.05823(16) 0.53781(11) 0.37146(5) 0.0173(2) Uani 1 1 d . . . . .
O4 O 0.70813(17) 0.49259(11) 0.50880(5) 0.0182(3) Uani 1 1 d . . . . .
H4 H 0.7524 0.4310 0.5179 0.022 Uiso 1 1 d R U . . .
N1 N 0.45759(18) 0.20696(11) 0.34598(6) 0.0137(3) Uani 1 1 d . . . . .
C1 C 0.6378(2) 0.33855(13) 0.16269(7) 0.0145(3) Uani 1 1 d . . . . .
H1 H 0.5401 0.3361 0.1385 0.017 Uiso 1 1 calc R U . . .
C2 C 0.7984(2) 0.36373(14) 0.13945(6) 0.0152(3) Uani 1 1 d . . . . .
H2 H 0.8090 0.3732 0.0994 0.018 Uiso 1 1 calc R U . . .
C3 C 0.9438(2) 0.37531(13) 0.17406(7) 0.0147(3) Uani 1 1 d . . . . .
C4 C 0.9215(2) 0.35512(13) 0.23228(7) 0.0132(3) Uani 1 1 d . . . . .
C5 C 0.9455(2) 0.37038(13) 0.32925(6) 0.0118(3) Uani 1 1 d . . . . .
H5 H 1.0146 0.3256 0.3563 0.014 Uiso 1 1 calc R U . . .
C6 C 0.9058(2) 0.48062(12) 0.35770(6) 0.0115(3) Uani 1 1 d . . . . .
C7 C 0.8178(2) 0.44850(13) 0.41548(6) 0.0114(3) Uani 1 1 d . . . . .
H7 H 0.8906 0.3906 0.4328 0.014 Uiso 1 1 calc R U . . .
C8 C 0.6395(2) 0.39612(13) 0.40303(6) 0.0121(3) Uani 1 1 d . . . . .
H8A H 0.6302 0.3262 0.4233 0.014 Uiso 1 1 calc R U . . .
H8B H 0.5469 0.4441 0.4170 0.014 Uiso 1 1 calc R U . . .
C9 C 0.4589(2) 0.31513(13) 0.31822(6) 0.0122(3) Uani 1 1 d . . . . .
H9 H 0.3559 0.3554 0.3322 0.015 Uiso 1 1 calc R U . . .
C10 C 0.4477(2) 0.31021(14) 0.25148(6) 0.0149(3) Uani 1 1 d . . . . .
H10A H 0.3908 0.2418 0.2405 0.018 Uiso 1 1 calc R U . . .
H10B H 0.3742 0.3703 0.2381 0.018 Uiso 1 1 calc R U . . .
C11 C 0.6186(2) 0.31695(12) 0.22090(6) 0.0129(3) Uani 1 1 d . . . . .
C12 C 0.7678(2) 0.31885(13) 0.25304(6) 0.0120(3) Uani 1 1 d . . . . .
C13 C 0.7758(2) 0.31211(13) 0.31681(6) 0.0109(3) Uani 1 1 d . . . . .
C14 C 0.6195(2) 0.37799(12) 0.33809(6) 0.0106(3) Uani 1 1 d . . . . .
C15 C 0.7727(2) 0.19613(13) 0.34007(7) 0.0137(3) Uani 1 1 d . . . . .
H15A H 0.8674 0.1543 0.3226 0.016 Uiso 1 1 calc R U . . .
H15B H 0.7914 0.1977 0.3819 0.016 Uiso 1 1 calc R U . . .
C16 C 0.6032(2) 0.14037(13) 0.32741(7) 0.0159(3) Uani 1 1 d . . . . .
H16A H 0.5941 0.1265 0.2859 0.019 Uiso 1 1 calc R U . . .
H16B H 0.5996 0.0699 0.3474 0.019 Uiso 1 1 calc R U . . .
C17 C 0.2968(2) 0.14800(14) 0.33597(8) 0.0184(3) Uani 1 1 d . . . . .
H17A H 0.1993 0.1942 0.3460 0.028 Uiso 1 1 calc R U . . .
H17B H 0.2948 0.0827 0.3596 0.028 Uiso 1 1 calc R U . . .
H17C H 0.2891 0.1278 0.2956 0.028 Uiso 1 1 calc R U . . .
C18 C 0.7780(2) 0.54195(13) 0.32198(7) 0.0131(3) Uani 1 1 d . . . . .
H18 H 0.8001 0.6124 0.3076 0.016 Uiso 1 1 calc R U . . .
C19 C 0.6317(2) 0.48971(13) 0.31206(6) 0.0127(3) Uani 1 1 d . . . . .
H19 H 0.5413 0.5204 0.2902 0.015 Uiso 1 1 calc R U . . .
C20 C 0.7988(2) 0.53831(13) 0.46186(7) 0.0148(3) Uani 1 1 d . . . . .
C21 C 0.9729(3) 0.57781(16) 0.48419(8) 0.0224(4) Uani 1 1 d . . . . .
H21 H 1.0386 0.6146 0.4531 0.027 Uiso 1 1 calc R U . . .
C22 C 1.1191(3) 0.43085(16) 0.09656(7) 0.0222(4) Uani 1 1 d . . . . .
H22A H 1.0899 0.3660 0.0746 0.033 Uiso 1 1 calc R U . . .
H22B H 1.2376 0.4520 0.0882 0.033 Uiso 1 1 calc R U . . .
H22C H 1.0414 0.4897 0.0860 0.033 Uiso 1 1 calc R U . . .
C23 C 1.1559(2) 0.58123(15) 0.32516(7) 0.0186(3) Uani 1 1 d . . . . .
H23A H 1.0810 0.6249 0.3007 0.028 Uiso 1 1 calc R U . . .
H23B H 1.2052 0.5220 0.3028 0.028 Uiso 1 1 calc R U . . .
H23C H 1.2484 0.6266 0.3403 0.028 Uiso 1 1 calc R U . . .
C24 C 0.6985(3) 0.63733(15) 0.44297(8) 0.0224(4) Uani 1 1 d . . . . .
H24A H 0.5873 0.6148 0.4275 0.034 Uiso 1 1 calc R U . . .
H24B H 0.7632 0.6759 0.4135 0.034 Uiso 1 1 calc R U . . .
H24C H 0.6802 0.6851 0.4758 0.034 Uiso 1 1 calc R U . . .
O1S O 0.35853(19) 0.20483(11) 0.46241(6) 0.0251(3) Uani 1 1 d . . . . .
H1S H 0.4125 0.2171 0.4261 0.030 Uiso 1 1 d R U . . .
C1S C 0.2717(3) 0.30255(18) 0.47351(9) 0.0279(4) Uani 1 1 d . . . . .
H1SA H 0.2504 0.3405 0.4375 0.042 Uiso 1 1 calc R U . . .
H1SB H 0.3422 0.3480 0.4984 0.042 Uiso 1 1 calc R U . . .
H1SC H 0.1621 0.2871 0.4923 0.042 Uiso 1 1 calc R U . . .

loop_
_atom_site_aniso_label
_atom_site_aniso_U_11
_atom_site_aniso_U_22
_atom_site_aniso_U_33
_atom_site_aniso_U_23
_atom_site_aniso_U_13
_atom_site_aniso_U_12
F1 0.0335(7) 0.0329(6) 0.0198(5) -0.0152(5) 0.0044(5) -0.0134(5)
F2 0.0295(7) 0.0398(7) 0.0358(7) -0.0114(6) -0.0176(5) 0.0033(6)
O1 0.0108(5) 0.0251(6) 0.0086(5) -0.0019(4) 0.0007(4) -0.0008(5)
O2 0.0161(6) 0.0312(7) 0.0113(5) 0.0014(5) 0.0028(4) -0.0034(5)
O3 0.0147(6) 0.0239(6) 0.0131(5) 0.0005(4) 0.0002(4) -0.0091(5)
O4 0.0230(6) 0.0199(6) 0.0118(5) -0.0022(4) 0.0052(5) -0.0031(5)
N1 0.0133(6) 0.0124(6) 0.0153(6) 0.0002(5) 0.0007(5) -0.0013(5)
C1 0.0158(8) 0.0165(7) 0.0114(7) -0.0001(5) -0.0031(6) 0.0006(6)
C2 0.0196(8) 0.0170(7) 0.0090(6) -0.0007(5) 0.0002(6) 0.0015(6)
C3 0.0164(7) 0.0157(7) 0.0120(7) -0.0003(5) 0.0027(6) 0.0008(6)
C4 0.0132(7) 0.0159(7) 0.0104(6) -0.0020(5) -0.0012(5) 0.0022(6)
C5 0.0109(7) 0.0166(7) 0.0079(6) -0.0003(5) -0.0001(5) 0.0006(6)
C6 0.0110(7) 0.0137(7) 0.0098(6) 0.0000(5) 0.0000(5) -0.0027(5)
C7 0.0132(7) 0.0123(7) 0.0088(6) -0.0003(5) 0.0002(5) -0.0015(5)
C8 0.0127(7) 0.0137(7) 0.0098(6) 0.0000(5) 0.0010(5) -0.0016(6)
C9 0.0122(7) 0.0130(7) 0.0113(6) 0.0003(5) -0.0002(5) -0.0006(6)
C10 0.0123(7) 0.0214(8) 0.0109(6) -0.0004(6) -0.0014(6) -0.0011(6)
C11 0.0139(7) 0.0140(6) 0.0107(6) -0.0012(5) -0.0002(5) 0.0003(6)
C12 0.0141(7) 0.0129(7) 0.0089(6) -0.0014(5) -0.0001(5) 0.0012(6)
C13 0.0111(7) 0.0129(7) 0.0087(6) 0.0001(5) 0.0001(5) 0.0006(5)
C14 0.0106(6) 0.0122(6) 0.0089(6) 0.0001(5) -0.0001(5) 0.0007(5)
C15 0.0145(7) 0.0125(7) 0.0141(7) 0.0006(5) -0.0009(6) 0.0015(6)
C16 0.0166(8) 0.0127(7) 0.0185(7) -0.0017(6) -0.0005(6) 0.0002(6)
C17 0.0162(8) 0.0168(7) 0.0220(8) -0.0015(6) 0.0009(6) -0.0045(6)
C18 0.0158(7) 0.0129(7) 0.0107(6) 0.0028(5) 0.0015(6) 0.0003(6)
C19 0.0141(7) 0.0136(7) 0.0103(6) 0.0012(5) 0.0007(5) 0.0022(6)
C20 0.0175(8) 0.0148(7) 0.0120(7) -0.0022(5) 0.0028(6) -0.0025(6)
C21 0.0241(9) 0.0260(9) 0.0170(8) -0.0095(7) -0.0001(7) -0.0053(7)
C22 0.0230(9) 0.0309(9) 0.0128(7) 0.0020(6) 0.0048(6) -0.0056(8)
C23 0.0163(8) 0.0190(7) 0.0205(8) 0.0026(6) 0.0051(6) -0.0054(6)
C24 0.0312(10) 0.0149(8) 0.0210(8) -0.0032(6) 0.0013(7) 0.0040(7)
O1S 0.0307(7) 0.0251(7) 0.0194(6) 0.0051(5) 0.0020(5) -0.0007(6)
C1S 0.0259(10) 0.0335(10) 0.0244(9) 0.0075(8) 0.0070(7) 0.0040(8)

loop_
_atom_type_symbol
_atom_type_description
_atom_type_scat_dispersion_real
_atom_type_scat_dispersion_imag
_atom_type_scat_source
C C 0.0033 0.0016 'International Tables Vol C Tables 4.2.6.8 and 6.1.1.4'
H H 0.0000 0.0000 'International Tables Vol C Tables 4.2.6.8 and 6.1.1.4'
F F 0.0171 0.0103 'International Tables Vol C Tables 4.2.6.8 and 6.1.1.4'
N N 0.0061 0.0033 'International Tables Vol C Tables 4.2.6.8 and 6.1.1.4'
O O 0.0106 0.0060 'International Tables Vol C Tables 4.2.6.8 and 6.1.1.4'

loop_
_geom_angle_atom_site_label_1
_geom_angle_atom_site_label_2
_geom_angle_atom_site_label_3
_geom_angle
_geom_angle_site_symmetry_1
_geom_angle_site_symmetry_3
_geom_angle_publ_flag
C4 O1 C5 106.78(12) . . ?
C3 O2 C22 116.09(14) . . ?
C6 O3 C23 117.44(13) . . ?
C20 O4 H4 110.1 . . ?
C16 N1 C9 111.73(12) . . ?
C16 N1 C17 109.46(13) . . ?
C17 N1 C9 112.52(13) . . ?
C2 C1 H1 119.4 . . ?
C11 C1 H1 119.4 . . ?
C11 C1 C2 121.18(15) . . ?
C1 C2 H2 119.3 . . ?
C3 C2 C1 121.40(14) . . ?
C3 C2 H2 119.3 . . ?
O2 C3 C2 125.81(14) . . ?
O2 C3 C4 117.63(14) . . ?
C4 C3 C2 116.50(15) . . ?
O1 C4 C3 125.88(15) . . ?
C12 C4 O1 112.87(13) . . ?
C12 C4 C3 120.93(15) . . ?
O1 C5 H5 108.9 . . ?
O1 C5 C6 114.26(12) . . ?
O1 C5 C13 106.95(11) . . ?
C6 C5 H5 108.9 . . ?
C13 C5 H5 108.9 . . ?
C13 C5 C6 108.86(13) . . ?
O3 C6 C5 111.69(13) . . ?
O3 C6 C7 107.24(12) . . ?
O3 C6 C18 115.34(13) . . ?
C5 C6 C7 103.59(12) . . ?
C18 C6 C5 109.70(12) . . ?
C18 C6 C7 108.53(13) . . ?
C6 C7 H7 106.4 . . ?
C8 C7 C6 109.48(12) . . ?
C8 C7 H7 106.4 . . ?
C8 C7 C20 109.95(13) . . ?
C20 C7 C6 117.47(13) . . ?
C20 C7 H7 106.4 . . ?
C7 C8 H8A 109.8 . . ?
C7 C8 H8B 109.8 . . ?
H8A C8 H8B 108.2 . . ?
C14 C8 C7 109.49(12) . . ?
C14 C8 H8A 109.8 . . ?
C14 C8 H8B 109.8 . . ?
N1 C9 H9 107.5 . . ?
N1 C9 C10 113.60(13) . . ?
N1 C9 C14 109.07(12) . . ?
C10 C9 H9 107.5 . . ?
C14 C9 H9 107.5 . . ?
C14 C9 C10 111.41(12) . . ?
C9 C10 H10A 108.5 . . ?
C9 C10 H10B 108.5 . . ?
H10A C10 H10B 107.5 . . ?
C11 C10 C9 114.88(13) . . ?
C11 C10 H10A 108.5 . . ?
C11 C10 H10B 108.5 . . ?
C1 C11 C10 124.49(14) . . ?
C12 C11 C1 115.91(15) . . ?
C12 C11 C10 118.82(13) . . ?
C4 C12 C11 123.18(14) . . ?
C4 C12 C13 109.64(14) . . ?
C11 C12 C13 125.18(14) . . ?
C5 C13 C14 111.67(12) . . ?
C5 C13 C15 112.68(13) . . ?
C12 C13 C5 101.49(12) . . ?
C12 C13 C14 105.01(12) . . ?
C12 C13 C15 113.91(13) . . ?
C15 C13 C14 111.46(12) . . ?
C8 C14 C9 116.80(12) . . ?
C8 C14 C13 108.32(12) . . ?
C9 C14 C13 105.96(12) . . ?
C19 C14 C8 104.91(12) . . ?
C19 C14 C9 112.90(13) . . ?
C19 C14 C13 107.59(12) . . ?
C13 C15 H15A 109.3 . . ?
C13 C15 H15B 109.3 . . ?
H15A C15 H15B 107.9 . . ?
C16 C15 C13 111.66(13) . . ?
C16 C15 H15A 109.3 . . ?
C16 C15 H15B 109.3 . . ?
N1 C16 C15 111.04(13) . . ?
N1 C16 H16A 109.4 . . ?
N1 C16 H16B 109.4 . . ?
C15 C16 H16A 109.4 . . ?
C15 C16 H16B 109.4 . . ?
H16A C16 H16B 108.0 . . ?
N1 C17 H17A 109.5 . . ?
N1 C17 H17B 109.5 . . ?
N1 C17 H17C 109.5 . . ?
H17A C17 H17B 109.5 . . ?
H17A C17 H17C 109.5 . . ?
H17B C17 H17C 109.5 . . ?
C6 C18 H18 122.6 . . ?
C19 C18 C6 114.74(14) . . ?
C19 C18 H18 122.6 . . ?
C14 C19 H19 122.4 . . ?
C18 C19 C14 115.27(14) . . ?
C18 C19 H19 122.4 . . ?
O4 C20 C7 107.53(13) . . ?
O4 C20 C21 107.61(13) . . ?
O4 C20 C24 106.84(14) . . ?
C21 C20 C7 112.35(13) . . ?
C24 C20 C7 114.87(13) . . ?
C24 C20 C21 107.30(15) . . ?
F1 C21 C20 109.54(15) . . ?
F1 C21 H21 110.4 . . ?
F2 C21 F1 105.24(15) . . ?
F2 C21 C20 110.63(15) . . ?
F2 C21 H21 110.4 . . ?
C20 C21 H21 110.4 . . ?
O2 C22 H22A 109.5 . . ?
O2 C22 H22B 109.5 . . ?
O2 C22 H22C 109.5 . . ?
H22A C22 H22B 109.5 . . ?
H22A C22 H22C 109.5 . . ?
H22B C22 H22C 109.5 . . ?
O3 C23 H23A 109.5 . . ?
O3 C23 H23B 109.5 . . ?
O3 C23 H23C 109.5 . . ?
H23A C23 H23B 109.5 . . ?
H23A C23 H23C 109.5 . . ?
H23B C23 H23C 109.5 . . ?
C20 C24 H24A 109.5 . . ?
C20 C24 H24B 109.5 . . ?
C20 C24 H24C 109.5 . . ?
H24A C24 H24B 109.5 . . ?
H24A C24 H24C 109.5 . . ?
H24B C24 H24C 109.5 . . ?
C1S O1S H1S 103.8 . . ?
O1S C1S H1SA 109.5 . . ?
O1S C1S H1SB 109.5 . . ?
O1S C1S H1SC 109.5 . . ?
H1SA C1S H1SB 109.5 . . ?
H1SA C1S H1SC 109.5 . . ?
H1SB C1S H1SC 109.5 . . ?

loop_
_geom_bond_atom_site_label_1
_geom_bond_atom_site_label_2
_geom_bond_distance
_geom_bond_site_symmetry_2
_geom_bond_publ_flag
F1 C21 1.368(2) . ?
F2 C21 1.363(2) . ?
O1 C4 1.3808(18) . ?
O1 C5 1.4673(18) . ?
O2 C3 1.366(2) . ?
O2 C22 1.4314(19) . ?
O3 C6 1.4201(19) . ?
O3 C23 1.430(2) . ?
O4 H4 0.8642 . ?
O4 C20 1.4244(19) . ?
N1 C9 1.489(2) . ?
N1 C16 1.469(2) . ?
N1 C17 1.469(2) . ?
C1 H1 0.9500 . ?
C1 C2 1.401(2) . ?
C1 C11 1.397(2) . ?
C2 H2 0.9500 . ?
C2 C3 1.400(2) . ?
C3 C4 1.397(2) . ?
C4 C12 1.369(2) . ?
C5 H5 1.0000 . ?
C5 C6 1.550(2) . ?
C5 C13 1.535(2) . ?
C6 C7 1.569(2) . ?
C6 C18 1.506(2) . ?
C7 H7 1.0000 . ?
C7 C8 1.562(2) . ?
C7 C20 1.562(2) . ?
C8 H8A 0.9900 . ?
C8 H8B 0.9900 . ?
C8 C14 1.545(2) . ?
C9 H9 1.0000 . ?
C9 C10 1.567(2) . ?
C9 C14 1.546(2) . ?
C10 H10A 0.9900 . ?
C10 H10B 0.9900 . ?
C10 C11 1.515(2) . ?
C11 C12 1.386(2) . ?
C12 C13 1.497(2) . ?
C13 C14 1.548(2) . ?
C13 C15 1.536(2) . ?
C14 C19 1.515(2) . ?
C15 H15A 0.9900 . ?
C15 H15B 0.9900 . ?
C15 C16 1.520(2) . ?
C16 H16A 0.9900 . ?
C16 H16B 0.9900 . ?
C17 H17A 0.9800 . ?
C17 H17B 0.9800 . ?
C17 H17C 0.9800 . ?
C18 H18 0.9500 . ?
C18 C19 1.332(2) . ?
C19 H19 0.9500 . ?
C20 C21 1.535(2) . ?
C20 C24 1.520(2) . ?
C21 H21 1.0000 . ?
C22 H22A 0.9800 . ?
C22 H22B 0.9800 . ?
C22 H22C 0.9800 . ?
C23 H23A 0.9800 . ?
C23 H23B 0.9800 . ?
C23 H23C 0.9800 . ?
C24 H24A 0.9800 . ?
C24 H24B 0.9800 . ?
C24 H24C 0.9800 . ?
O1S H1S 0.9600 . ?
O1S C1S 1.410(3) . ?
C1S H1SA 0.9800 . ?
C1S H1SB 0.9800 . ?
C1S H1SC 0.9800 . ?

loop_
_geom_torsion_atom_site_label_1
_geom_torsion_atom_site_label_2
_geom_torsion_atom_site_label_3
_geom_torsion_atom_site_label_4
_geom_torsion
_geom_torsion_site_symmetry_1
_geom_torsion_site_symmetry_2
_geom_torsion_site_symmetry_3
_geom_torsion_site_symmetry_4
_geom_torsion_publ_flag
O1 C4 C12 C11 162.71(15) . . . . ?
O1 C4 C12 C13 -1.91(19) . . . . ?
O1 C5 C6 O3 -61.77(16) . . . . ?
O1 C5 C6 C7 -176.88(12) . . . . ?
O1 C5 C6 C18 67.41(17) . . . . ?
O1 C5 C13 C12 -14.59(16) . . . . ?
O1 C5 C13 C14 -126.01(13) . . . . ?
O1 C5 C13 C15 107.63(14) . . . . ?
O2 C3 C4 O1 8.7(2) . . . . ?
O2 C3 C4 C12 -178.28(15) . . . . ?
O3 C6 C7 C8 173.99(12) . . . . ?
O3 C6 C7 C20 47.71(18) . . . . ?
O3 C6 C18 C19 -176.41(13) . . . . ?
O4 C20 C21 F1 -54.86(19) . . . . ?
O4 C20 C21 F2 60.71(18) . . . . ?
N1 C9 C10 C11 -96.47(17) . . . . ?
N1 C9 C14 C8 -58.09(17) . . . . ?
N1 C9 C14 C13 62.63(14) . . . . ?
N1 C9 C14 C19 -179.85(12) . . . . ?
C1 C2 C3 O2 -174.06(16) . . . . ?
C1 C2 C3 C4 3.1(2) . . . . ?
C1 C11 C12 C4 9.6(2) . . . . ?
C1 C11 C12 C13 171.83(15) . . . . ?
C2 C1 C11 C10 167.76(16) . . . . ?
C2 C1 C11 C12 -1.9(2) . . . . ?
C2 C3 C4 O1 -168.70(15) . . . . ?
C2 C3 C4 C12 4.3(2) . . . . ?
C3 C4 C12 C11 -11.1(3) . . . . ?
C3 C4 C12 C13 -175.76(15) . . . . ?
C4 O1 C5 C6 -106.31(14) . . . . ?
C4 O1 C5 C13 14.23(16) . . . . ?
C4 C12 C13 C5 10.25(17) . . . . ?
C4 C12 C13 C14 126.65(14) . . . . ?
C4 C12 C13 C15 -111.12(16) . . . . ?
C5 O1 C4 C3 165.54(16) . . . . ?
C5 O1 C4 C12 -7.95(18) . . . . ?
C5 C6 C7 C8 -67.78(15) . . . . ?
C5 C6 C7 C20 165.94(13) . . . . ?
C5 C6 C18 C19 56.44(18) . . . . ?
C5 C13 C14 C8 -58.73(15) . . . . ?
C5 C13 C14 C9 175.21(12) . . . . ?
C5 C13 C14 C19 54.19(15) . . . . ?
C5 C13 C15 C16 179.79(12) . . . . ?
C6 C5 C13 C12 109.33(13) . . . . ?
C6 C5 C13 C14 -2.09(16) . . . . ?
C6 C5 C13 C15 -128.44(13) . . . . ?
C6 C7 C8 C14 8.15(17) . . . . ?
C6 C7 C20 O4 176.93(13) . . . . ?
C6 C7 C20 C21 -64.85(18) . . . . ?
C6 C7 C20 C24 58.17(19) . . . . ?
C6 C18 C19 C14 -0.3(2) . . . . ?
C7 C6 C18 C19 -56.10(17) . . . . ?
C7 C8 C14 C9 173.44(13) . . . . ?
C7 C8 C14 C13 53.98(16) . . . . ?
C7 C8 C14 C19 -60.71(15) . . . . ?
C7 C20 C21 F1 -173.02(14) . . . . ?
C7 C20 C21 F2 -57.46(18) . . . . ?
C8 C7 C20 O4 50.88(16) . . . . ?
C8 C7 C20 C21 169.10(14) . . . . ?
C8 C7 C20 C24 -67.88(18) . . . . ?
C8 C14 C19 C18 59.90(17) . . . . ?
C9 N1 C16 C15 57.79(17) . . . . ?
C9 C10 C11 C1 -164.84(15) . . . . ?
C9 C10 C11 C12 4.6(2) . . . . ?
C9 C14 C19 C18 -171.86(14) . . . . ?
C10 C9 C14 C8 175.71(13) . . . . ?
C10 C9 C14 C13 -63.57(15) . . . . ?
C10 C9 C14 C19 53.95(17) . . . . ?
C10 C11 C12 C4 -160.68(16) . . . . ?
C10 C11 C12 C13 1.5(2) . . . . ?
C11 C1 C2 C3 -4.3(3) . . . . ?
C11 C12 C13 C5 -154.00(15) . . . . ?
C11 C12 C13 C14 -37.6(2) . . . . ?
C11 C12 C13 C15 84.64(19) . . . . ?
C12 C13 C14 C8 -167.91(13) . . . . ?
C12 C13 C14 C9 66.03(14) . . . . ?
C12 C13 C14 C19 -54.99(15) . . . . ?
C12 C13 C15 C16 -65.28(18) . . . . ?
C13 C5 C6 O3 178.76(12) . . . . ?
C13 C5 C6 C7 63.65(14) . . . . ?
C13 C5 C6 C18 -52.07(16) . . . . ?
C13 C14 C19 C18 -55.29(17) . . . . ?
C13 C15 C16 N1 -51.51(17) . . . . ?
C14 C9 C10 C11 27.20(19) . . . . ?
C14 C13 C15 C16 53.32(17) . . . . ?
C15 C13 C14 C8 68.29(15) . . . . ?
C15 C13 C14 C9 -57.78(15) . . . . ?
C15 C13 C14 C19 -178.80(12) . . . . ?
C16 N1 C9 C10 60.24(17) . . . . ?
C16 N1 C9 C14 -64.69(15) . . . . ?
C17 N1 C9 C10 -63.37(17) . . . . ?
C17 N1 C9 C14 171.70(13) . . . . ?
C17 N1 C16 C15 -176.90(13) . . . . ?
C18 C6 C7 C8 48.77(16) . . . . ?
C18 C6 C7 C20 -77.52(16) . . . . ?
C20 C7 C8 C14 138.61(13) . . . . ?
C22 O2 C3 C2 -1.5(2) . . . . ?
C22 O2 C3 C4 -178.63(15) . . . . ?
C23 O3 C6 C5 70.78(17) . . . . ?
C23 O3 C6 C7 -176.38(14) . . . . ?
C23 O3 C6 C18 -55.37(19) . . . . ?
C24 C20 C21 F1 59.80(18) . . . . ?
C24 C20 C21 F2 175.37(15) . . . . ?
